data_1502942
loop_
_publ_author_name
'Zhao, Depeng'
'Mao, Lijuan'
'Wang, Yuan'
'Yang, Dongxu'
'Zhang, Quanliang'
'Wang, Rui'

_publ_section_title
;
 Catalytic asymmetric hydrophosphinylation of alpha,beta-unsaturated
 N-acylpyrroles: application of dialkyl phosphine oxides in
 enantioselective synthesis of chiral phosphine oxides or phosphines.
;
_journal_issue 8
_journal_name_full 'Organic letters'
_journal_page_first 1880
_journal_page_last 1882
_journal_paper_doi 10.1021/ol100504h
_journal_volume 12
_journal_year 2010
_chemical_formula_sum 'C17 H21 Br N O2 P'
_chemical_formula_weight 382.23
_chemical_name_systematic
; 
 ? 
;
_space_group_IT_number 4
_symmetry_cell_setting monoclinic
_symmetry_space_group_name_Hall 'P 2yb'
_symmetry_space_group_name_H-M 'P 1 21 1'
_atom_sites_solution_hydrogens geom
_atom_sites_solution_primary direct
_atom_sites_solution_secondary difmap
_audit_creation_method SHELXL-97
_cell_angle_alpha 90.00
_cell_angle_beta 106.141(8)
_cell_angle_gamma 90.00
_cell_formula_units_Z 2
_cell_length_a 5.4412(10)
_cell_length_b 18.481(3)
_cell_length_c 9.1796(16)
_cell_measurement_reflns_used 1065
_cell_measurement_temperature 296(2)
_cell_measurement_theta_max 18.95
_cell_measurement_theta_min 2.56
_cell_volume 886.7(3)
_computing_cell_refinement 'Bruker SAINT'
_computing_data_collection 'Bruker APEX2'
_computing_data_reduction 'Bruker SAINT'
_computing_molecular_graphics 'Bruker SHELXTL'
_computing_publication_material 'Bruker SHELXTL'
_computing_structure_refinement 'SHELXL-97 (Sheldrick, 2008)'
_computing_structure_solution 'SHELXS-97 (Sheldrick, 2008)'
_diffrn_ambient_temperature 296(2)
_diffrn_measured_fraction_theta_full 0.995
_diffrn_measured_fraction_theta_max 0.995
_diffrn_measurement_device_type 'Bruker APEX-II CCD'
_diffrn_measurement_method '\f and \w scans'
_diffrn_radiation_monochromator graphite
_diffrn_radiation_source 'fine-focus sealed tube'
_diffrn_radiation_type MoK\a
_diffrn_radiation_wavelength 0.71073
_diffrn_reflns_av_R_equivalents 0.0555
_diffrn_reflns_av_sigmaI/netI 0.0875
_diffrn_reflns_limit_h_max 6
_diffrn_reflns_limit_h_min -6
_diffrn_reflns_limit_k_max 22
_diffrn_reflns_limit_k_min -19
_diffrn_reflns_limit_l_max 9
_diffrn_reflns_limit_l_min -11
_diffrn_reflns_number 4810
_diffrn_reflns_theta_full 25.50
_diffrn_reflns_theta_max 25.50
_diffrn_reflns_theta_min 2.20
_exptl_absorpt_coefficient_mu 2.414
_exptl_absorpt_correction_T_max 0.5411
_exptl_absorpt_correction_T_min 0.4606
_exptl_absorpt_correction_type multi-scan
_exptl_absorpt_process_details Sadabs
_exptl_crystal_colour colorless
_exptl_crystal_density_diffrn 1.432
_exptl_crystal_density_method 'not measured'
_exptl_crystal_description block
_exptl_crystal_F_000 392
_exptl_crystal_size_max 0.38
_exptl_crystal_size_mid 0.35
_exptl_crystal_size_min 0.29
_refine_diff_density_max 0.392
_refine_diff_density_min -0.484
_refine_diff_density_rms 0.058
_refine_ls_abs_structure_details 'Flack H D (1983), Acta Cryst. A39, 876-881'
_refine_ls_abs_structure_Flack 0.006(13)
_refine_ls_extinction_method none
_refine_ls_goodness_of_fit_ref 0.980
_refine_ls_hydrogen_treatment constr
_refine_ls_matrix_type full
_refine_ls_number_parameters 201
_refine_ls_number_reflns 2468
_refine_ls_number_restraints 1
_refine_ls_restrained_S_all 0.979
_refine_ls_R_factor_all 0.0732
_refine_ls_R_factor_gt 0.0451
_refine_ls_shift/su_max 0.000
_refine_ls_shift/su_mean 0.000
_refine_ls_structure_factor_coef Fsqd
_refine_ls_weighting_details 'calc w=1/[\s^2^(Fo^2^)+(0.0267P)^2^+0.0000P] where P=(Fo^2^+2Fc^2^)/3'
_refine_ls_weighting_scheme calc
_refine_ls_wR_factor_gt 0.0884
_refine_ls_wR_factor_ref 0.0990
_reflns_number_gt 1784
_reflns_number_total 2468
_reflns_threshold_expression >2sigma(I)
_cod_data_source_file ol100504h_si_002.cif
_cod_data_source_block p21
_cod_depositor_comments
;
The following automatic conversions were performed:

'_symmetry_cell_setting' value 'Monoclinic' changed to 'monoclinic'
according to /home/saulius/struct/CIF-dictionaries/cif_core.dic
dictionary named 'cif_core.dic' version 2.4.2 from 2011-04-26.

Automatic conversion script
Id: cif_fix_values 1715 2011-07-08 13:25:40Z adriana 
;
_cod_original_sg_symbol_H-M P2(1)
_cod_database_code 1502942

loop_
_symmetry_equiv_pos_as_xyz
'x, y, z'
'-x, y+1/2, -z'

loop_
_atom_site_label
_atom_site_type_symbol
_atom_site_fract_x
_atom_site_fract_y
_atom_site_fract_z
_atom_site_U_iso_or_equiv
_atom_site_adp_type
_atom_site_occupancy
_atom_site_symmetry_multiplicity
_atom_site_calc_flag
_atom_site_refinement_flags
Br1 Br 0.14972(16) 0.76748(4) -0.24393(8) 0.0854(3) Uani 1 1 d .
C1 C 0.5174(12) 0.6092(3) 0.0526(7) 0.0460(15) Uani 1 1 d .
H1 H 0.6819 0.6026 0.1159 0.055 Uiso 1 1 calc R
C2 C 0.4621(12) 0.6709(3) -0.0329(7) 0.0495(15) Uani 1 1 d .
H2 H 0.5883 0.7055 -0.0271 0.059 Uiso 1 1 calc R
C3 C 0.2268(13) 0.6812(3) -0.1247(6) 0.0503(16) Uani 1 1 d .
C4 C 0.0342(13) 0.6310(4) -0.1351(7) 0.0626(18) Uani 1 1 d .
H4 H -0.1299 0.6393 -0.1976 0.075 Uiso 1 1 calc R
C5 C 0.0905(11) 0.5685(3) -0.0509(7) 0.0509(15) Uani 1 1 d .
H5 H -0.0363 0.5338 -0.0595 0.061 Uiso 1 1 calc R
C6 C 0.3333(10) 0.5561(3) 0.0470(6) 0.0351(12) Uani 1 1 d .
C7 C 0.3925(9) 0.4905(3) 0.1465(6) 0.0361(12) Uani 1 1 d .
H7 H 0.5785 0.4838 0.1764 0.043 Uiso 1 1 calc R
C8 C 0.2716(11) 0.4207(3) 0.0701(6) 0.0452(14) Uani 1 1 d .
H8A H 0.3038 0.3822 0.1449 0.054 Uiso 1 1 calc R
H8B H 0.0879 0.4274 0.0333 0.054 Uiso 1 1 calc R
C9 C 0.3718(12) 0.3980(3) -0.0605(7) 0.0472(15) Uani 1 1 d .
C10 C 0.3224(12) 0.3083(3) -0.2635(6) 0.0536(17) Uani 1 1 d .
H10 H 0.4618 0.3224 -0.2967 0.064 Uiso 1 1 calc R
C11 C 0.1632(12) 0.2533(4) -0.3189(7) 0.0635(19) Uani 1 1 d .
H11 H 0.1720 0.2223 -0.3971 0.076 Uiso 1 1 calc R
C12 C -0.0198(11) 0.2514(3) -0.2368(7) 0.0616(19) Uani 1 1 d .
H12 H -0.1555 0.2190 -0.2529 0.074 Uiso 1 1 calc R
C13 C 0.0332(11) 0.3038(3) -0.1312(7) 0.0541(16) Uani 1 1 d .
H13 H -0.0555 0.3136 -0.0602 0.065 Uiso 1 1 calc R
C14 C 0.4085(12) 0.4312(4) 0.4447(7) 0.0578(17) Uani 1 1 d .
H14A H 0.3484 0.4377 0.5339 0.069 Uiso 1 1 calc R
H14B H 0.3301 0.3874 0.3946 0.069 Uiso 1 1 calc R
C15 C 0.7001(13) 0.4194(5) 0.4978(9) 0.081(3) Uani 1 1 d .
H15A H 0.7677 0.4203 0.4118 0.121 Uiso 1 1 calc R
H15B H 0.7361 0.3733 0.5475 0.121 Uiso 1 1 calc R
H15C H 0.7781 0.4570 0.5673 0.121 Uiso 1 1 calc R
C16 C 0.4711(12) 0.5839(3) 0.4106(7) 0.0529(15) Uani 1 1 d .
H16A H 0.6526 0.5731 0.4383 0.063 Uiso 1 1 calc R
H16B H 0.4403 0.6238 0.3392 0.063 Uiso 1 1 calc R
C17 C 0.3971(16) 0.6070(5) 0.5517(8) 0.087(2) Uani 1 1 d .
H17A H 0.2153 0.6138 0.5268 0.131 Uiso 1 1 calc R
H17B H 0.4819 0.6515 0.5894 0.131 Uiso 1 1 calc R
H17C H 0.4475 0.5702 0.6280 0.131 Uiso 1 1 calc R
N1 N 0.2431(9) 0.3403(2) -0.1481(5) 0.0427(11) Uani 1 1 d .
O1 O 0.5542(9) 0.4260(2) -0.0886(6) 0.0694(13) Uani 1 1 d .
O2 O 0.0157(7) 0.5150(3) 0.2870(4) 0.0644(11) Uani 1 1 d .
P1 P 0.2951(3) 0.50563(8) 0.31949(16) 0.0427(4) Uani 1 1 d .

loop_
_atom_site_aniso_label
_atom_site_aniso_U_11
_atom_site_aniso_U_22
_atom_site_aniso_U_33
_atom_site_aniso_U_23
_atom_site_aniso_U_13
_atom_site_aniso_U_12
Br1 0.1281(7) 0.0662(5) 0.0633(4) 0.0235(4) 0.0289(4) 0.0320(5)
C1 0.042(4) 0.048(4) 0.045(3) -0.001(3) 0.008(3) -0.006(3)
C2 0.054(4) 0.045(4) 0.051(3) 0.000(3) 0.016(3) -0.007(3)
C3 0.066(5) 0.049(4) 0.038(3) 0.008(3) 0.019(3) 0.020(3)
C4 0.056(4) 0.081(5) 0.042(3) 0.009(4) 0.001(3) 0.014(4)
C5 0.038(4) 0.055(4) 0.058(4) 0.006(3) 0.011(3) -0.003(3)
C6 0.031(3) 0.043(3) 0.034(3) -0.002(2) 0.013(2) 0.002(2)
C7 0.022(3) 0.038(3) 0.049(3) 0.000(3) 0.012(2) -0.007(2)
C8 0.046(4) 0.042(3) 0.052(3) -0.002(3) 0.021(3) -0.006(3)
C9 0.044(4) 0.045(4) 0.056(4) -0.003(3) 0.019(3) 0.001(3)
C10 0.069(5) 0.050(4) 0.042(3) 0.008(3) 0.015(3) 0.023(3)
C11 0.071(5) 0.060(5) 0.051(4) -0.017(3) 0.002(3) 0.013(4)
C12 0.038(4) 0.058(5) 0.084(4) -0.013(4) 0.010(3) -0.005(3)
C13 0.045(4) 0.050(4) 0.067(4) -0.010(3) 0.015(3) -0.009(3)
C14 0.065(5) 0.057(4) 0.051(4) 0.015(3) 0.017(3) 0.007(3)
C15 0.065(5) 0.100(6) 0.083(5) 0.040(5) 0.031(4) 0.032(4)
C16 0.048(4) 0.056(4) 0.054(4) -0.007(3) 0.013(3) -0.004(3)
C17 0.097(6) 0.105(7) 0.054(4) -0.023(4) 0.014(4) 0.007(5)
N1 0.044(3) 0.040(3) 0.046(3) 0.001(2) 0.016(2) -0.001(2)
O1 0.068(3) 0.059(3) 0.100(4) -0.020(3) 0.055(3) -0.019(2)
O2 0.032(2) 0.107(3) 0.054(2) 0.011(3) 0.0128(16) 0.009(2)
P1 0.0325(8) 0.0536(9) 0.0427(8) 0.0044(7) 0.0117(6) 0.0025(7)

loop_
_atom_type_symbol
_atom_type_description
_atom_type_scat_dispersion_real
_atom_type_scat_dispersion_imag
_atom_type_scat_source
C C 0.0033 0.0016 'International Tables Vol C Tables 4.2.6.8 and 6.1.1.4'
H H 0.0000 0.0000 'International Tables Vol C Tables 4.2.6.8 and 6.1.1.4'
N N 0.0061 0.0033 'International Tables Vol C Tables 4.2.6.8 and 6.1.1.4'
O O 0.0106 0.0060 'International Tables Vol C Tables 4.2.6.8 and 6.1.1.4'
Br Br -0.2901 2.4595 'International Tables Vol C Tables 4.2.6.8 and 6.1.1.4'
P P 0.1023 0.0942 'International Tables Vol C Tables 4.2.6.8 and 6.1.1.4'

loop_
_geom_angle_atom_site_label_1
_geom_angle_atom_site_label_2
_geom_angle_atom_site_label_3
_geom_angle
C2 C1 C6 121.6(6)
C2 C1 H1 119.2
C6 C1 H1 119.2
C3 C2 C1 120.0(6)
C3 C2 H2 120.0
C1 C2 H2 120.0
C2 C3 C4 121.4(6)
C2 C3 Br1 120.0(5)
C4 C3 Br1 118.6(5)
C5 C4 C3 118.6(5)
C5 C4 H4 120.7
C3 C4 H4 120.7
C4 C5 C6 121.5(5)
C4 C5 H5 119.2
C6 C5 H5 119.2
C1 C6 C5 116.7(5)
C1 C6 C7 121.2(5)
C5 C6 C7 122.0(5)
C6 C7 C8 114.3(4)
C6 C7 P1 109.9(3)
C8 C7 P1 109.6(3)
C6 C7 H7 107.6
C8 C7 H7 107.6
P1 C7 H7 107.6
C9 C8 C7 113.3(4)
C9 C8 H8A 108.9
C7 C8 H8A 108.9
C9 C8 H8B 108.9
C7 C8 H8B 108.9
H8A C8 H8B 107.7
O1 C9 N1 120.9(5)
O1 C9 C8 123.4(5)
N1 C9 C8 115.8(5)
C11 C10 N1 108.0(6)
C11 C10 H10 126.0
N1 C10 H10 126.0
C10 C11 C12 107.2(6)
C10 C11 H11 126.4
C12 C11 H11 126.4
C13 C12 C11 109.0(6)
C13 C12 H12 125.5
C11 C12 H12 125.5
C12 C13 N1 107.0(5)
C12 C13 H13 126.5
N1 C13 H13 126.5
C15 C14 P1 117.0(5)
C15 C14 H14A 108.0
P1 C14 H14A 108.0
C15 C14 H14B 108.0
P1 C14 H14B 108.0
H14A C14 H14B 107.3
C14 C15 H15A 109.5
C14 C15 H15B 109.5
H15A C15 H15B 109.5
C14 C15 H15C 109.5
H15A C15 H15C 109.5
H15B C15 H15C 109.5
C17 C16 P1 112.8(5)
C17 C16 H16A 109.0
P1 C16 H16A 109.0
C17 C16 H16B 109.0
P1 C16 H16B 109.0
H16A C16 H16B 107.8
C16 C17 H17A 109.5
C16 C17 H17B 109.5
H17A C17 H17B 109.5
C16 C17 H17C 109.5
H17A C17 H17C 109.5
H17B C17 H17C 109.5
C13 N1 C10 108.8(5)
C13 N1 C9 127.5(5)
C10 N1 C9 123.6(5)
O2 P1 C14 111.9(3)
O2 P1 C16 112.5(3)
C14 P1 C16 105.9(3)
O2 P1 C7 111.9(2)
C14 P1 C7 108.0(3)
C16 P1 C7 106.3(3)

loop_
_geom_bond_atom_site_label_1
_geom_bond_atom_site_label_2
_geom_bond_distance
Br1 C3 1.913(6)
C1 C2 1.369(8)
C1 C6 1.393(8)
C1 H1 0.9300
C2 C3 1.337(8)
C2 H2 0.9300
C3 C4 1.383(9)
C4 C5 1.375(8)
C4 H4 0.9300
C5 C6 1.395(7)
C5 H5 0.9300
C6 C7 1.499(7)
C7 C8 1.526(7)
C7 P1 1.830(5)
C7 H7 0.9800
C8 C9 1.508(7)
C8 H8A 0.9700
C8 H8B 0.9700
C9 O1 1.209(7)
C9 N1 1.400(7)
C10 C11 1.340(8)
C10 N1 1.384(7)
C10 H10 0.9300
C11 C12 1.407(9)
C11 H11 0.9300
C12 C13 1.345(7)
C12 H12 0.9300
C13 N1 1.371(7)
C13 H13 0.9300
C14 C15 1.540(9)
C14 P1 1.788(6)
C14 H14A 0.9700
C14 H14B 0.9700
C15 H15A 0.9600
C15 H15B 0.9600
C15 H15C 0.9600
C16 C17 1.520(9)
C16 P1 1.807(6)
C16 H16A 0.9700
C16 H16B 0.9700
C17 H17A 0.9600
C17 H17B 0.9600
C17 H17C 0.9600
O2 P1 1.476(4)

loop_
_geom_torsion_atom_site_label_1
_geom_torsion_atom_site_label_2
_geom_torsion_atom_site_label_3
_geom_torsion_atom_site_label_4
_geom_torsion
C6 C1 C2 C3 -0.1(9)
C1 C2 C3 C4 0.5(9)
C1 C2 C3 Br1 179.9(4)
C2 C3 C4 C5 -1.5(9)
Br1 C3 C4 C5 179.1(4)
C3 C4 C5 C6 2.0(9)
C2 C1 C6 C5 0.6(8)
C2 C1 C6 C7 -177.1(5)
C4 C5 C6 C1 -1.5(8)
C4 C5 C6 C7 176.1(5)
C1 C6 C7 C8 -141.7(5)
C5 C6 C7 C8 40.7(7)
C1 C6 C7 P1 94.5(5)
C5 C6 C7 P1 -83.0(5)
C6 C7 C8 C9 64.7(6)
P1 C7 C8 C9 -171.4(4)
C7 C8 C9 O1 9.9(8)
C7 C8 C9 N1 -171.4(5)
N1 C10 C11 C12 0.3(6)
C10 C11 C12 C13 -1.2(7)
C11 C12 C13 N1 1.6(6)
C12 C13 N1 C10 -1.5(6)
C12 C13 N1 C9 -178.0(5)
C11 C10 N1 C13 0.7(6)
C11 C10 N1 C9 177.5(5)
O1 C9 N1 C13 -179.2(6)
C8 C9 N1 C13 2.0(8)
O1 C9 N1 C10 4.7(8)
C8 C9 N1 C10 -174.1(5)
C15 C14 P1 O2 -175.2(5)
C15 C14 P1 C16 -52.3(6)
C15 C14 P1 C7 61.2(6)
C17 C16 P1 O2 53.1(5)
C17 C16 P1 C14 -69.4(5)
C17 C16 P1 C7 176.0(5)
C6 C7 P1 O2 64.2(4)
C8 C7 P1 O2 -62.2(4)
C6 C7 P1 C14 -172.3(4)
C8 C7 P1 C14 61.3(4)
C6 C7 P1 C16 -59.0(4)
C8 C7 P1 C16 174.6(4)
